data_1568046
loop_
_publ_author_name
'Zhang, Xin'
'Tong, Shuo'
'Zhu, Jieping'
'Wang, Mei-Xiang'

_publ_section_title
;
 Inherently chiral calixarenes by a catalytic enantioselective
 desymmetrizing cross-dehydrogenative coupling.
;
_journal_issue 4
_journal_name_full 'Chemical science'
_journal_page_first 827
_journal_page_last 832
_journal_paper_doi 10.1039/d2sc06234h
_journal_volume 14
_journal_year 2023
_chemical_formula_moiety 'C51 H56 O5'
_chemical_formula_sum 'C51 H56 O5'
_chemical_formula_weight 748.95
_space_group_crystal_system triclinic
_space_group_IT_number 2
_space_group_name_Hall '-P 1'
_space_group_name_H-M_alt 'P -1'
_atom_sites_solution_hydrogens geom
_atom_sites_solution_primary dual
_audit_block_doi 10.5517/ccdc.csd.cc2dd6hj
_audit_creation_date 2022-10-29
_audit_creation_method
;
Olex2 1.3
(compiled 2020.11.12 svn.r5f609507 for OlexSys, GUI svn.r6408)
;
_audit_update_record
;
2022-10-29 deposited with the CCDC.	2022-12-06 downloaded from the CCDC.
;
_cell_angle_alpha 80.2660(10)
_cell_angle_beta 79.8290(10)
_cell_angle_gamma 76.8500(10)
_cell_formula_units_Z 2
_cell_length_a 9.35900(10)
_cell_length_b 12.70520(10)
_cell_length_c 18.77490(10)
_cell_measurement_reflns_used 50133
_cell_measurement_temperature 172.99(10)
_cell_measurement_theta_max 77.3360
_cell_measurement_theta_min 2.3780
_cell_volume 2120.34(3)
_computing_cell_refinement 'CrysAlisPro 1.171.42.55a (Rigaku OD, 2022)'
_computing_data_collection 'CrysAlisPro 1.171.42.55a (Rigaku OD, 2022)'
_computing_data_reduction 'CrysAlisPro 1.171.42.55a (Rigaku OD, 2022)'
_computing_molecular_graphics 'Olex2 1.3 (Dolomanov et al., 2009)'
_computing_publication_material 'Olex2 1.3 (Dolomanov et al., 2009)'
_computing_structure_refinement 'SHELXL 2018/3 (Sheldrick, 2015)'
_computing_structure_solution 'SHELXT 2018/2 (Sheldrick, 2018)'
_diffrn_ambient_environment N~2~
_diffrn_ambient_temperature 172.99(10)
_diffrn_detector 'Hybrid Pixel Array Detector'
_diffrn_detector_area_resol_mean 10.0000
_diffrn_detector_type HyPix
_diffrn_measured_fraction_theta_full 0.998
_diffrn_measured_fraction_theta_max 0.949
_diffrn_measurement_details
;
List of Runs (angles in degrees, time in seconds):

  # Type    Start    End  Width  t~exp~   \w     \q     \k     \f   Frames
#--------------------------------------------------------------------------
  1  \w   -106.00 -32.00   0.50    0.05    -- -104.00  94.00  -0.00  148
  2  \w   -126.00 -57.00   0.50    0.05    -- -104.00 144.00 -78.63  138
  3  \w    -64.00 -35.00   0.50    0.05    -- -104.00  57.00 120.00   58
  4  \w    -78.00  24.00   0.50    0.05    --  -48.14  94.00  -0.00  204
  5  \w    -21.00  17.00   0.50    0.05    --   12.00 101.00-155.62   76
  6  \w    -19.00  28.00   0.50    0.05    --   12.00  96.00 -76.46   94
  7  \w    -15.00  27.00   0.50    0.05    --   16.00  97.00  77.11   84
  8  \w      1.00  28.00   0.50    0.05    --   32.00  96.00 169.40   54
  9  \w     11.00  40.00   0.50    0.05    --   40.00  92.00 -11.34   58
 10  \w     16.00  42.00   0.50    0.05    --   44.00  90.00 -82.10   52
 11  \w     27.00 120.00   0.50    0.05    --   48.14  77.00-150.00  186
 12  \w     30.00 124.00   0.50    0.05    --   52.00  77.00-134.30  188
 13  \w     34.00 128.00   0.50    0.05    --   56.00  77.00 -16.61  188
 14  \w    107.00 133.00   0.50    0.05    --   64.00  77.00 -12.50   52
 15  \w     42.00  68.00   0.50    0.05    --   64.00  77.00 -12.50   52
 16  \w     30.00 124.00   0.50    0.05    --   52.00  77.00  44.75  188
 17  \w     27.00 120.00   0.50    0.05    --   48.14  77.00  90.00  186
 18  \w     30.00 124.00   0.50    0.05    --   52.00  77.00  97.44  188
 19  \w     35.00 128.00   0.50    0.05    --   56.00  76.00 135.97  186
 20  \w     43.00  69.00   0.50    0.05    --   64.00  76.00  98.55   52
 21  \w     36.00 128.00   0.50    0.05    --   56.00  73.00-113.28  184
 22  \w     44.00  70.00   0.50    0.05    --   64.00  72.00 -97.82   52
 23  \w     47.00  73.00   0.50    0.05    --   68.00  76.00-155.31   52
 24  \w     89.00 116.00   0.50    0.05    --   68.00  76.00-155.31   54
 25  \w     51.00  81.00   0.50    0.05    --   68.00  68.00-116.35   60
 26  \w     41.00  67.00   0.50    0.05    --   60.00  71.00 -53.90   52
 27  \w     78.00 106.00   0.50    0.05    --   60.00  71.00 -53.90   56
 28  \w     88.00 178.00   0.50    0.05    --  106.93  94.00  -0.00  180
 29  \w     42.00  68.00   0.50    0.05    --  106.93 -57.00 -90.00   52
 30  \w     43.00 107.00   0.50    0.05    --  106.93 -77.00-120.00  128
 31  \w    -24.00  45.00   0.50    0.05    --   48.14 -38.00 -60.00  138
 32  \w    -23.00  78.00   0.50    0.05    --   48.14 -94.00-111.00  202
 33  \w     62.00 109.00   0.50    0.05    --  106.93-125.00-180.00   94
 34  \w     81.00 109.00   0.50    0.05    --  106.93-125.00  30.00   56
 35  \w     38.00  75.00   0.50    0.05    --  106.93-125.00  30.00   74
 36  \w     35.00 109.00   0.50    0.05    --  106.93-125.00  60.00  148
 37  \w     36.00 100.00   0.50    0.05    --  106.93 -99.00  60.00  128
 38  \w     36.00  68.00   0.50    0.05    --  106.93 -99.00  90.00   64
 39  \w     39.00 104.00   0.50    0.05    --  106.93 -99.00 120.00  130
 40  \w     77.00 103.00   0.50    0.05    --  106.93 -99.00  90.00   52
 41  \w     35.00 106.00   0.50    0.05    --  106.93 -94.00-111.00  142
 42  \w     40.00 103.00   0.50    0.05    --  106.93 -99.00-120.00  126
 43  \w     36.00 106.00   0.50    0.05    --  106.93 -99.00-180.00  140
 44  \w     41.00  75.00   0.50    0.05    --  106.93 -99.00-150.00   68
 45  \w   -120.00 -81.00   0.50    0.05    -- -104.00 -80.00  16.20   78
 46  \w    -80.00 -54.00   0.50    0.05    --  -76.00 -77.00  78.76   52
 47  \w   -123.00 -74.00   0.50    0.05    --  -96.00 -77.00 121.14   98
 48  \w   -165.00-139.00   0.50    0.05    --  -96.00 -77.00 121.14   52
 49  \w   -172.00-133.00   0.50    0.05    -- -104.00 -80.00  16.20   78
 50  \w    -79.00 -47.00   0.50    0.05    --  -68.00 -76.00  36.93   64
 51  \w   -120.00 -26.00   0.50    0.05    --  -48.14 -77.00 120.00  188
 52  \w   -120.00 -26.00   0.50    0.05    --  -48.14 -77.00 150.00  188
 53  \w   -109.00 -82.00   0.50    0.05    -- -104.00 -77.00 150.00   54
 54  \w   -173.00-113.00   0.50    0.05    -- -104.00 -77.00 150.00  120
 55  \w    -80.00 -55.00   0.50    0.05    --  -76.00 -76.00 119.44   50
 56  \w    -77.00 -51.00   0.50    0.05    --  -72.00 -76.00 147.40   52
 57  \w    -98.00 -71.00   0.50    0.05    --  -92.00 -76.00  51.54   54
 58  \w    -94.00 -67.00   0.50    0.05    --  -88.00 -75.00  99.37   54
 59  \w   -158.00-129.00   0.50    0.05    --  -88.00 -75.00  99.37   58
 60  \w   -163.00-127.00   0.50    0.05    --  -92.00 -76.00  51.54   72
 61  \w   -160.00-124.00   0.50    0.05    --  -88.00 -75.00  21.25   72
 62  \w    -77.00 -51.00   0.50    0.05    --  -72.00 -75.00 122.69   52
 63  \w    -96.00 -67.00   0.50    0.05    --  -88.00 -75.00  21.25   58
 64  \w    -92.00 -53.00   0.50    0.05    --  -72.00 -75.00 -62.70   78
 65  \w    -85.00 -59.00   0.50    0.05    --  -80.00 -75.00 -73.96   52
 66  \w   -101.00 -75.00   0.50    0.05    --  -96.00 -76.00-128.91   52
 67  \w   -161.00-107.00   0.50    0.05    --  -96.00 -76.00-128.91  108
 68  \w   -158.00-120.00   0.50    0.05    --  -88.00 -74.00-100.98   76
 69  \w   -157.00 -67.00   0.50    0.05    --  -88.00 -74.00 -92.85  180
 70  \w   -113.00 -69.00   0.50    0.05    --  -88.00 -74.00-100.98   88
 71  \w    -99.00 -73.00   0.50    0.05    --  -92.00 -74.00 -15.97   52
 72  \w    -64.00 -39.00   0.50    0.05    --  -60.00 -74.00  42.61   50
 73  \w    -66.00 -40.00   0.50    0.05    --  -60.00 -74.00 142.65   52
 74  \w   -104.00 -72.00   0.50    0.05    --  -92.00 -74.00 175.43   64
 75  \w   -164.00-123.00   0.50    0.05    --  -92.00 -74.00 175.43   82
 76  \w   -127.00-100.00   0.50    0.05    --  -60.00 -74.00  42.61   54
 77  \w   -164.00-119.00   0.50    0.05    --  -92.00 -74.00 -15.97   90
 78  \w    -98.00 -67.00   0.50    0.05    --  -88.00 -74.00-125.49   62
 79  \w    -82.00 -56.00   0.50    0.05    --  -76.00 -73.00-162.21   52
 80  \w    -87.00 -61.00   0.50    0.05    --  -80.00 -73.00 -33.39   52
 81  \w    -89.00 -60.00   0.50    0.05    --  -80.00 -73.00 -17.96   58
 82  \w    -74.00 -48.00   0.50    0.05    --  -68.00 -72.00  -8.37   52
 83  \w    -88.00 -62.00   0.50    0.05    --  -80.00 -71.00  -2.35   52
 84  \w    -80.00 -54.00   0.50    0.05    --  -72.00 -69.00   6.46   52
 85  \w   -173.00 -85.00   0.50    0.05    -- -104.00 -70.00  -1.10  176
 86  \w   -158.00 -69.00   0.50    0.05    --  -88.00 -73.00  86.39  178
 87  \w    -86.00 -60.00   0.50    0.05    --  -80.00 -73.00 173.60   52
 88  \w   -101.00 -75.00   0.50    0.05    --  -92.00 -68.00 117.67   52
 89  \w    -89.00 -64.00   0.50    0.05    --  -84.00 -72.00 128.41   50
 90  \w    -92.00 -66.00   0.50    0.05    --  -84.00 -67.00  96.80   52
 91  \w   -157.00 -73.00   0.50    0.05    --  -92.00 -69.00  71.06  168
 92  \w   -162.00-126.00   0.50    0.05    --  -92.00 -68.00 117.67   72
 93  \w    -92.00 -66.00   0.50    0.05    --  -84.00 -68.00 -57.29   52
 94  \w    -80.00 -54.00   0.50    0.05    --  -72.00 -68.00-123.71   52
 95  \w    -92.00 -66.00   0.50    0.05    --  -84.00 -67.00-176.17   52
 96  \w   -148.00 -74.00   0.50    0.05    --  -92.00 -67.00-157.97  148
 97  \w   -153.00-113.00   0.50    0.05    --  -84.00 -67.00-176.17   80
 98  \w   -167.00-126.00   0.50    0.05    --  -96.00 -65.00 -68.56   82
 99  \w    -93.00 -67.00   0.50    0.05    --  -84.00 -66.00  24.20   52
100  \w   -165.00 -87.00   0.50    0.05    -- -104.00 -65.00 138.98  156
101  \w   -156.00-122.00   0.50    0.05    --  -88.00 -65.00 169.93   68
102  \w   -106.00 -71.00   0.50    0.05    --  -88.00 -65.00 169.93   70
103  \w   -114.00 -74.00   0.50    0.05    --  -92.00 -67.00 148.84   80
104  \w    -97.00 -71.00   0.50    0.05    --  -88.00 -64.00  41.93   52
105  \w   -160.00-108.00   0.50    0.05    --  -88.00 -64.00  41.93  104
106  \w   -108.00 -79.00   0.50    0.05    --  -96.00 -65.00 -68.56   58
107  \w    -80.00 -55.00   0.50    0.05    --  -72.00 -65.00-119.71   50
108  \w   -157.00 -81.00   0.50    0.05    --  -96.00 -60.00 -58.36  152
109  \w   -159.00-122.00   0.50    0.05    --  -88.00 -62.00 -47.73   74
110  \w   -110.00 -78.00   0.50    0.05    --  -88.00 -62.00 -47.73   64
111  \w   -175.00 -84.00   0.50    0.05    -- -104.00 -94.00-111.00  182
;
_diffrn_measurement_device 'four-circle diffractometer'
_diffrn_measurement_device_type 'XtaLAB Synergy R, DW system, HyPix'
_diffrn_measurement_method '\w scans'
_diffrn_orient_matrix_type 'CrysAlisPro convention (1999,Acta A55,543-557)'
_diffrn_orient_matrix_UB_11 0.1060833000
_diffrn_orient_matrix_UB_12 0.0301753000
_diffrn_orient_matrix_UB_13 0.0437057000
_diffrn_orient_matrix_UB_21 0.1255836000
_diffrn_orient_matrix_UB_22 -0.0156007000
_diffrn_orient_matrix_UB_23 -0.0648500000
_diffrn_orient_matrix_UB_31 -0.0464109000
_diffrn_orient_matrix_UB_32 0.1209828000
_diffrn_orient_matrix_UB_33 -0.0310151000
_diffrn_radiation_monochromator mirror
_diffrn_radiation_probe x-ray
_diffrn_radiation_type 'Cu K\a'
_diffrn_radiation_wavelength 1.54184
_diffrn_reflns_av_R_equivalents 0.0357
_diffrn_reflns_av_unetI/netI 0.0147
_diffrn_reflns_Laue_measured_fraction_full 0.998
_diffrn_reflns_Laue_measured_fraction_max 0.949
_diffrn_reflns_limit_h_max 11
_diffrn_reflns_limit_h_min -11
_diffrn_reflns_limit_k_max 16
_diffrn_reflns_limit_k_min -15
_diffrn_reflns_limit_l_max 23
_diffrn_reflns_limit_l_min -23
_diffrn_reflns_number 75676
_diffrn_reflns_point_group_measured_fraction_full 0.998
_diffrn_reflns_point_group_measured_fraction_max 0.949
_diffrn_reflns_theta_full 67.684
_diffrn_reflns_theta_max 77.791
_diffrn_reflns_theta_min 2.413
_diffrn_source 'Rotating-anode X-ray tube'
_diffrn_source_type 'Rigaku (Cu) X-ray Source'
_exptl_absorpt_coefficient_mu 0.579
_exptl_absorpt_correction_T_max 1.00000
_exptl_absorpt_correction_T_min 0.28282
_exptl_absorpt_correction_type multi-scan
_exptl_absorpt_process_details
;
CrysAlisPro 1.171.42.55a (Rigaku Oxford Diffraction, 2022)
Empirical absorption correction using spherical harmonics,
implemented in SCALE3 ABSPACK scaling algorithm.
;
_exptl_crystal_colour 'clear colourless'
_exptl_crystal_density_diffrn 1.173
_exptl_crystal_description block
_exptl_crystal_F_000 804
_exptl_crystal_size_max 0.2
_exptl_crystal_size_mid 0.15
_exptl_crystal_size_min 0.1
_refine_diff_density_max 0.791
_refine_diff_density_min -0.603
_refine_diff_density_rms 0.048
_refine_ls_extinction_method none
_refine_ls_goodness_of_fit_ref 1.078
_refine_ls_hydrogen_treatment constr
_refine_ls_matrix_type full
_refine_ls_number_parameters 528
_refine_ls_number_reflns 8594
_refine_ls_number_restraints 0
_refine_ls_restrained_S_all 1.078
_refine_ls_R_factor_all 0.0683
_refine_ls_R_factor_gt 0.0620
_refine_ls_shift/su_max 0.000
_refine_ls_shift/su_mean 0.000
_refine_ls_structure_factor_coef Fsqd
_refine_ls_weighting_details 'w=1/[\s^2^(Fo^2^)+(0.0670P)^2^+1.6764P] where P=(Fo^2^+2Fc^2^)/3'
_refine_ls_weighting_scheme calc
_refine_ls_wR_factor_gt 0.1623
_refine_ls_wR_factor_ref 0.1663
_reflns_Friedel_coverage 0.000
_reflns_number_gt 7637
_reflns_number_total 8594
_reflns_threshold_expression 'I > 2\s(I)'
_cod_data_source_file d2sc06234h2.cif
_cod_data_source_block zx-cp-rac_auto
_cod_depositor_comments 'Adding full bibliography for 1568045--1568046.cif.'
_cod_database_code 1568046
_shelx_shelxl_version_number 2018/3
_chemical_oxdiff_formula 'c h o'
_chemical_oxdiff_usercomment 'C H O'
_shelx_space_group_comment
;
The symmetry employed for this shelxl refinement is uniquely defined
by the following loop, which should always be used as a source of
symmetry information in preference to the above space-group names.
They are only intended as comments.
;
_shelx_estimated_absorpt_t_max 0.944
_shelx_estimated_absorpt_t_min 0.893
_reflns_odcompleteness_completeness 99.89
_reflns_odcompleteness_iscentric 1
_reflns_odcompleteness_theta 66.97
_olex2_refinement_description
;
1. Fixed Uiso
 At 1.2 times of:
  All C(H) groups, All C(H,H) groups
 At 1.5 times of:
  All C(H,H,H) groups
2. Others
 Fixed Sof: H01X(0.5) H01Y(0.5) C01J(0.5) H1(0.5) HD(0.5) C01K(0.5) H2(0.5)
 HE(0.5) HF(0.5) C1(0.5) H1A(0.5) H1B(0.5) H1C(0.5) C8(0.5) H8A(0.5) H8B(0.5)
3.a Secondary CH2 refined with riding coordinates:
 C00P(H00B,H00C), C00V(H00D,H00E), C00Z(H00F,H00G), C010(H01A,H01B), C012(H01C,
 H01D), C015(H01E,H01F), C016(H01G,H01H), C019(H01I,H01J), C01A(H01K,H01L),
 C01B(H01M,H01N), C01D(H01R,H01S), C01E(H01T,H01U), C01F(H01V,H01W), C01G(H01X,
 H01Y), C01J(H1,HD), C8(H8A,H8B)
3.b Aromatic/amide H refined with riding coordinates:
 C00A(H00A), C00J(H00J), C00N(H00N), C00O(H00O), C00Q(H00Q), C00R(H00R),
 C00T(H00T), C00U(H00U), C00X(H00X), C00Y(H00Y), C011(H011), C013(H013),
 C014(H014), C017(H017), C018(H018)
3.c Idealised Me refined as rotating group:
 C01C(H01O,H01P,H01Q), C01H(H01Z,H,HA), C01I(H01,HB,HC), C01K(H2,HE,HF),
 C1(H1A,H1B,H1C)
;
_olex2_submission_special_instructions 'No special instructions were received'
_oxdiff_exptl_absorpt_empirical_details
;
Empirical correction (ABSPACK) includes:
- Absorption correction using spherical harmonics
- Frame scaling
;
_oxdiff_exptl_absorpt_empirical_full_max 3.568
_oxdiff_exptl_absorpt_empirical_full_min 0.532

loop_
_space_group_symop_operation_xyz
'x, y, z'
'-x, -y, -z'

loop_
_atom_site_label
_atom_site_type_symbol
_atom_site_fract_x
_atom_site_fract_y
_atom_site_fract_z
_atom_site_U_iso_or_equiv
_atom_site_adp_type
_atom_site_occupancy
_atom_site_site_symmetry_order
_atom_site_calc_flag
_atom_site_refinement_flags_posn
_atom_site_refinement_flags_adp
_atom_site_refinement_flags_occupancy
_atom_site_disorder_assembly
_atom_site_disorder_group
O001 O 0.64917(15) 0.41088(11) 0.84079(8) 0.0365(3) Uani 1 1 d . . . . .
O002 O 0.86338(15) 0.36765(12) 0.69297(8) 0.0396(3) Uani 1 1 d . . . . .
O003 O 0.61902(15) 0.31495(11) 0.58934(7) 0.0360(3) Uani 1 1 d . . . . .
O004 O 0.27048(15) 0.70246(12) 0.75972(9) 0.0431(4) Uani 1 1 d . . . . .
O005 O 0.22249(17) 0.18301(12) 0.83127(8) 0.0443(4) Uani 1 1 d . . . . .
C006 C 0.47580(19) 0.58360(15) 0.70515(10) 0.0290(4) Uani 1 1 d . . . . .
C007 C 0.42903(18) 0.48420(15) 0.73173(10) 0.0283(4) Uani 1 1 d . . . . .
C008 C 0.3231(2) 0.47188(16) 0.87292(10) 0.0319(4) Uani 1 1 d . . . . .
C009 C 0.46747(19) 0.40150(15) 0.68702(10) 0.0294(4) Uani 1 1 d . . . . .
C00A C 0.5845(2) 0.58391(16) 0.64365(10) 0.0318(4) Uani 1 1 d . . . . .
H00A H 0.619841 0.649307 0.625969 0.038 Uiso 1 1 calc R U . . .
C00B C 0.34902(18) 0.44089(15) 0.80231(10) 0.0291(4) Uani 1 1 d . . . . .
C00C C 0.5743(2) 0.40576(15) 0.62530(10) 0.0307(4) Uani 1 1 d . . . . .
C00D C 0.31886(19) 0.34142(15) 0.79235(10) 0.0309(4) Uani 1 1 d . . . . .
C00E C 0.5285(2) 0.58391(16) 0.88185(10) 0.0316(4) Uani 1 1 d . . . . .
C00F C 0.4785(2) 0.78279(15) 0.71842(10) 0.0323(4) Uani 1 1 d . . . . .
C00G C 0.8937(2) 0.52280(18) 0.60458(12) 0.0402(5) Uani 1 1 d . . . . .
C00H C 0.7981(2) 0.53844(16) 0.84484(10) 0.0344(4) Uani 1 1 d . . . . .
C00I C 0.6439(2) 0.49416(16) 0.60694(10) 0.0321(4) Uani 1 1 d . . . . .
C00J C 0.6298(2) 0.76984(16) 0.71905(11) 0.0354(4) Uani 1 1 d . . . . .
H00J H 0.689923 0.698653 0.724476 0.042 Uiso 1 1 calc R U . . .
C00K C 0.4006(2) 0.68908(16) 0.73131(10) 0.0318(4) Uani 1 1 d . . . . .
C00L C 0.2473(2) 0.27734(16) 0.84859(11) 0.0352(4) Uani 1 1 d . . . . .
C00M C 0.6574(2) 0.51091(15) 0.85686(10) 0.0314(4) Uani 1 1 d . . . . .
C00N C 0.3903(2) 0.30935(16) 0.71866(10) 0.0334(4) Uani 1 1 d . . . . .
H00N H 0.387177 0.247016 0.697718 0.040 Uiso 1 1 calc R U . . .
C00O C 0.5462(2) 0.68310(16) 0.89786(10) 0.0356(4) Uani 1 1 d . . . . .
H00O H 0.460852 0.734533 0.914121 0.043 Uiso 1 1 calc R U . . .
C00P C 0.3690(2) 0.56599(17) 0.89660(11) 0.0367(4) Uani 1 1 d . . . . .
H00B H 0.338552 0.561470 0.950094 0.044 Uiso 1 1 calc R U . . .
H00C H 0.307067 0.633534 0.874662 0.044 Uiso 1 1 calc R U . . .
C00Q C 0.8091(2) 0.63715(17) 0.86393(11) 0.0386(4) Uani 1 1 d . . . . .
H00Q H 0.903619 0.655611 0.858440 0.046 Uiso 1 1 calc R U . . .
C00R C 0.2505(2) 0.40568(17) 0.92789(11) 0.0378(4) Uani 1 1 d . . . . .
H00R H 0.227438 0.426151 0.975625 0.045 Uiso 1 1 calc R U . . .
C00S C 0.9090(2) 0.46625(17) 0.67467(12) 0.0376(4) Uani 1 1 d . . . . .
C00T C 0.6841(2) 0.70872(17) 0.89078(11) 0.0390(4) Uani 1 1 d . . . . .
H00T H 0.693135 0.775397 0.904337 0.047 Uiso 1 1 calc R U . . .
C00U C 0.2100(2) 0.31187(17) 0.91685(11) 0.0396(5) Uani 1 1 d . . . . .
H00U H 0.157060 0.271601 0.955800 0.047 Uiso 1 1 calc R U . . .
C00V C 0.7952(2) 0.48891(19) 0.55990(11) 0.0395(5) Uani 1 1 d . . . . .
H00D H 0.836890 0.413947 0.548116 0.047 Uiso 1 1 calc R U . . .
H00E H 0.786651 0.539106 0.513689 0.047 Uiso 1 1 calc R U . . .
C00W C 0.9589(2) 0.51030(18) 0.72667(12) 0.0401(5) Uani 1 1 d . . . . .
C00X C 0.3923(2) 0.88807(18) 0.71014(12) 0.0433(5) Uani 1 1 d . . . . .
H00X H 0.288659 0.898076 0.709894 0.052 Uiso 1 1 calc R U . . .
C00Y C 0.9480(2) 0.6180(2) 0.58397(13) 0.0483(5) Uani 1 1 d . . . . .
H00Y H 0.938780 0.657704 0.536785 0.058 Uiso 1 1 calc R U . . .
C00Z C 0.5960(2) 0.33496(17) 0.51368(10) 0.0387(4) Uani 1 1 d . . . . .
H00F H 0.650581 0.390979 0.486345 0.046 Uiso 1 1 calc R U . . .
H00G H 0.489251 0.361539 0.510032 0.046 Uiso 1 1 calc R U . . .
C010 C 0.9346(2) 0.46729(18) 0.80725(12) 0.0400(5) Uani 1 1 d . . . . .
H01A H 1.022617 0.467835 0.829595 0.048 Uiso 1 1 calc R U . . .
H01B H 0.920665 0.391144 0.813600 0.048 Uiso 1 1 calc R U . . .
C011 C 0.6933(3) 0.85990(19) 0.71182(13) 0.0460(5) Uani 1 1 d . . . . .
H011 H 0.796718 0.850311 0.712501 0.055 Uiso 1 1 calc R U . . .
C012 C 0.6533(3) 0.32821(17) 0.90235(13) 0.0439(5) Uani 1 1 d . . . . .
H01C H 0.567001 0.347203 0.940117 0.053 Uiso 1 1 calc R U . . .
H01D H 0.745132 0.319827 0.923874 0.053 Uiso 1 1 calc R U . . .
C013 C 1.0183(2) 0.6039(2) 0.70260(14) 0.0491(6) Uani 1 1 d . . . . .
H013 H 1.061128 0.632230 0.735564 0.059 Uiso 1 1 calc R U . . .
C014 C 1.0159(3) 0.6558(2) 0.63196(15) 0.0552(6) Uani 1 1 d . . . . .
H014 H 1.060650 0.717345 0.616093 0.066 Uiso 1 1 calc R U . . .
C015 C 0.6519(3) 0.22954(19) 0.48257(12) 0.0494(5) Uani 1 1 d . . . . .
H01E H 0.759205 0.205569 0.485697 0.059 Uiso 1 1 calc R U . . .
H01F H 0.640139 0.242536 0.430230 0.059 Uiso 1 1 calc R U . . .
C016 C 0.1480(3) 0.11610(19) 0.88780(13) 0.0476(5) Uani 1 1 d . . . . .
H01G H 0.050514 0.158422 0.907181 0.057 Uiso 1 1 calc R U . . .
H01H H 0.207592 0.090340 0.928357 0.057 Uiso 1 1 calc R U . . .
C017 C 0.6070(3) 0.9639(2) 0.70361(14) 0.0531(6) Uani 1 1 d . . . . .
H017 H 0.650979 1.025589 0.698887 0.064 Uiso 1 1 calc R U . . .
C018 C 0.4565(3) 0.97784(19) 0.70230(15) 0.0533(6) Uani 1 1 d . . . . .
H018 H 0.397227 1.049243 0.695996 0.064 Uiso 1 1 calc R U . . .
C019 C 0.6489(3) 0.22315(19) 0.87483(15) 0.0530(6) Uani 1 1 d . . . . .
H01I H 0.571071 0.238639 0.842824 0.064 Uiso 1 1 calc R U . . .
H01J H 0.745162 0.197985 0.844914 0.064 Uiso 1 1 calc R U . . .
C01A C 0.1273(3) 0.02009(19) 0.85601(14) 0.0512(6) Uani 1 1 d . . . . .
H01K H 0.225624 -0.020322 0.835912 0.061 Uiso 1 1 calc R U . . .
H01L H 0.068779 0.047283 0.815181 0.061 Uiso 1 1 calc R U . . .
C01B C 0.0499(3) -0.0570(2) 0.91132(15) 0.0586(7) Uani 1 1 d . . . . .
H01M H -0.045651 -0.015554 0.933592 0.070 Uiso 1 1 calc R U . . .
H01N H 0.111502 -0.087507 0.950650 0.070 Uiso 1 1 calc R U . . .
C01C C 0.0204(3) -0.1501(2) 0.87905(18) 0.0679(8) Uani 1 1 d . . . . .
H01O H -0.042257 -0.120758 0.840700 0.102 Uiso 1 1 calc R U . . .
H01P H -0.030231 -0.196932 0.917433 0.102 Uiso 1 1 calc R U . . .
H01Q H 0.114686 -0.192968 0.858113 0.102 Uiso 1 1 calc R U . . .
C01D C 0.5748(4) 0.1390(2) 0.52000(16) 0.0699(8) Uani 1 1 d . . . . .
H01R H 0.582275 0.128286 0.572777 0.084 Uiso 1 1 calc R U . . .
H01S H 0.626720 0.070649 0.500372 0.084 Uiso 1 1 calc R U . . .
C01E C 0.9818(3) 0.2802(2) 0.6723(2) 0.0728(9) Uani 1 1 d . . . . .
H01T H 1.054461 0.264380 0.707104 0.087 Uiso 1 1 calc R U . . .
H01U H 1.033368 0.302235 0.623106 0.087 Uiso 1 1 calc R U . . .
C01F C 0.6191(4) 0.1340(2) 0.93415(18) 0.0720(8) Uani 1 1 d . . . . .
H01V H 0.524871 0.159635 0.965481 0.086 Uiso 1 1 calc R U . . .
H01W H 0.699471 0.115336 0.964822 0.086 Uiso 1 1 calc R U . . .
C01G C 0.9252(4) 0.1810(3) 0.6716(2) 0.0791(10) Uani 1 1 d . . . . .
H01X H 0.838885 0.198836 0.644761 0.095 Uiso 0.5 1 calc R U P A -1
H01Y H 0.894078 0.148375 0.722105 0.095 Uiso 0.5 1 calc R U P A -1
C01H C 0.6086(5) 0.0319(2) 0.9038(2) 0.0900(11) Uani 1 1 d . . . . .
H01Z H 0.699553 0.008655 0.870634 0.135 Uiso 1 1 calc R U . . .
H H 0.523327 0.048450 0.877140 0.135 Uiso 1 1 calc R U . . .
HA H 0.596156 -0.026695 0.944183 0.135 Uiso 1 1 calc R U . . .
C01I C 0.4128(5) 0.1601(3) 0.5107(2) 0.0939(12) Uani 1 1 d . . . . .
H01 H 0.404543 0.164493 0.458912 0.141 Uiso 1 1 calc R U . . .
HB H 0.361003 0.229037 0.528371 0.141 Uiso 1 1 calc R U . . .
HC H 0.367979 0.100412 0.538777 0.141 Uiso 1 1 calc R U . . .
C01J C 1.0552(6) 0.1001(5) 0.6327(5) 0.0522(16) Uani 0.5 1 d . . P B -1
H1 H 1.080550 0.131426 0.581227 0.063 Uiso 0.5 1 calc R U P B -1
HD H 1.143982 0.088518 0.657165 0.063 Uiso 0.5 1 calc R U P B -1
C01K C 1.0096(7) -0.0102(5) 0.6353(5) 0.0691(17) Uani 0.5 1 d . . P B -1
H2 H 1.093541 -0.061739 0.613290 0.104 Uiso 0.5 1 calc R U P B -1
HE H 0.925927 0.000698 0.608121 0.104 Uiso 0.5 1 calc R U P B -1
HF H 0.980247 -0.039452 0.686220 0.104 Uiso 0.5 1 calc R U P B -1
C1 C 1.0059(10) 0.0583(10) 0.5840(6) 0.124(4) Uani 0.5 1 d . . P B 1
H1A H 1.009820 0.125639 0.550096 0.186 Uiso 0.5 1 calc R U P B 1
H1B H 0.915437 0.033272 0.581744 0.186 Uiso 0.5 1 calc R U P B 1
H1C H 1.092759 0.002071 0.570485 0.186 Uiso 0.5 1 calc R U P B 1
C8 C 1.0055(14) 0.0786(11) 0.6560(7) 0.118(4) Uani 0.5 1 d . . P B 1
H8A H 0.963558 0.021885 0.690831 0.141 Uiso 0.5 1 calc R U P B 1
H8B H 1.109293 0.071458 0.663870 0.141 Uiso 0.5 1 calc R U P B 1

loop_
_atom_site_aniso_label
_atom_site_aniso_U_11
_atom_site_aniso_U_22
_atom_site_aniso_U_33
_atom_site_aniso_U_23
_atom_site_aniso_U_13
_atom_site_aniso_U_12
O001 0.0333(7) 0.0374(7) 0.0424(7) -0.0147(6) -0.0075(6) -0.0061(6)
O002 0.0312(7) 0.0401(8) 0.0478(8) -0.0137(6) -0.0044(6) -0.0030(6)
O003 0.0412(7) 0.0363(7) 0.0288(6) -0.0102(5) -0.0057(5) 0.0007(6)
O004 0.0272(7) 0.0427(8) 0.0595(9) -0.0189(7) 0.0047(6) -0.0067(6)
O005 0.0492(9) 0.0381(8) 0.0462(8) -0.0048(6) 0.0028(7) -0.0180(7)
C006 0.0232(8) 0.0348(10) 0.0299(9) -0.0077(7) -0.0035(7) -0.0056(7)
C007 0.0198(8) 0.0354(10) 0.0301(9) -0.0080(7) -0.0040(6) -0.0037(7)
C008 0.0247(8) 0.0378(10) 0.0325(9) -0.0076(8) -0.0022(7) -0.0041(7)
C009 0.0252(8) 0.0325(10) 0.0317(9) -0.0072(7) -0.0069(7) -0.0041(7)
C00A 0.0285(9) 0.0366(10) 0.0303(9) -0.0051(7) -0.0026(7) -0.0079(7)
C00B 0.0201(8) 0.0344(10) 0.0325(9) -0.0066(7) -0.0030(7) -0.0042(7)
C00C 0.0290(9) 0.0344(10) 0.0283(9) -0.0086(7) -0.0061(7) -0.0006(7)
C00D 0.0237(8) 0.0350(10) 0.0338(9) -0.0051(7) -0.0054(7) -0.0044(7)
C00E 0.0319(9) 0.0373(10) 0.0265(8) -0.0055(7) -0.0057(7) -0.0068(8)
C00F 0.0337(9) 0.0329(10) 0.0296(9) -0.0052(7) -0.0021(7) -0.0065(8)
C00G 0.0264(9) 0.0515(12) 0.0413(11) -0.0150(9) 0.0069(8) -0.0076(8)
C00H 0.0303(9) 0.0400(11) 0.0342(9) -0.0053(8) -0.0111(8) -0.0049(8)
C00I 0.0278(9) 0.0398(10) 0.0278(9) -0.0076(7) -0.0018(7) -0.0043(7)
C00J 0.0355(10) 0.0345(10) 0.0363(10) -0.0024(8) -0.0056(8) -0.0089(8)
C00K 0.0278(9) 0.0357(10) 0.0322(9) -0.0078(7) -0.0037(7) -0.0050(7)
C00L 0.0297(9) 0.0345(10) 0.0408(10) -0.0030(8) -0.0041(8) -0.0073(8)
C00M 0.0327(9) 0.0337(10) 0.0303(9) -0.0075(7) -0.0088(7) -0.0061(7)
C00N 0.0334(9) 0.0349(10) 0.0351(10) -0.0110(8) -0.0028(8) -0.0106(8)
C00O 0.0396(10) 0.0341(10) 0.0323(9) -0.0072(8) -0.0047(8) -0.0039(8)
C00P 0.0308(10) 0.0461(11) 0.0344(10) -0.0159(8) 0.0011(8) -0.0071(8)
C00Q 0.0377(10) 0.0421(11) 0.0407(11) -0.0053(9) -0.0117(8) -0.0130(9)
C00R 0.0335(10) 0.0464(12) 0.0311(9) -0.0058(8) -0.0010(8) -0.0055(8)
C00S 0.0218(8) 0.0442(11) 0.0468(11) -0.0146(9) 0.0021(8) -0.0056(8)
C00T 0.0472(12) 0.0344(10) 0.0388(10) -0.0068(8) -0.0088(9) -0.0118(9)
C00U 0.0366(10) 0.0422(11) 0.0365(10) 0.0008(8) 0.0003(8) -0.0100(8)
C00V 0.0335(10) 0.0497(12) 0.0338(10) -0.0119(9) 0.0048(8) -0.0085(9)
C00W 0.0197(8) 0.0507(12) 0.0508(12) -0.0160(10) -0.0024(8) -0.0045(8)
C00X 0.0377(11) 0.0381(11) 0.0507(12) -0.0073(9) -0.0023(9) -0.0031(9)
C00Y 0.0363(11) 0.0604(14) 0.0463(12) -0.0112(10) 0.0132(9) -0.0172(10)
C00Z 0.0486(12) 0.0405(11) 0.0288(9) -0.0082(8) -0.0067(8) -0.0094(9)
C010 0.0260(9) 0.0461(12) 0.0507(12) -0.0126(9) -0.0133(8) -0.0027(8)
C011 0.0424(12) 0.0461(13) 0.0523(13) -0.0018(10) -0.0070(10) -0.0182(10)
C012 0.0421(11) 0.0361(11) 0.0540(13) -0.0088(9) -0.0114(10) -0.0034(9)
C013 0.0295(10) 0.0648(15) 0.0590(14) -0.0204(12) 0.0021(9) -0.0198(10)
C014 0.0392(12) 0.0680(16) 0.0620(15) -0.0170(12) 0.0134(11) -0.0283(11)
C015 0.0642(15) 0.0447(13) 0.0384(11) -0.0149(9) -0.0034(10) -0.0058(11)
C016 0.0484(13) 0.0427(12) 0.0506(13) -0.0038(10) 0.0049(10) -0.0181(10)
C017 0.0593(15) 0.0407(12) 0.0614(15) -0.0031(11) -0.0014(12) -0.0231(11)
C018 0.0547(14) 0.0316(11) 0.0681(16) -0.0034(10) -0.0017(12) -0.0056(10)
C019 0.0491(13) 0.0403(12) 0.0723(16) -0.0144(11) -0.0179(12) -0.0028(10)
C01A 0.0561(14) 0.0449(13) 0.0526(13) -0.0110(10) 0.0067(11) -0.0185(11)
C01B 0.0640(16) 0.0577(15) 0.0589(15) -0.0150(12) 0.0082(12) -0.0301(13)
C01C 0.0683(17) 0.0606(16) 0.0798(19) -0.0316(15) 0.0192(15) -0.0298(14)
C01D 0.108(3) 0.0441(14) 0.0595(16) -0.0117(12) -0.0054(16) -0.0219(15)
C01E 0.0447(14) 0.0575(17) 0.115(3) -0.0293(17) -0.0145(15) 0.0066(12)
C01F 0.091(2) 0.0415(14) 0.083(2) -0.0108(14) -0.0146(17) -0.0073(14)
C01G 0.0659(18) 0.0563(17) 0.120(3) -0.0280(18) -0.0382(19) 0.0087(14)
C01H 0.107(3) 0.0405(15) 0.125(3) -0.0253(17) -0.008(2) -0.0149(16)
C01I 0.107(3) 0.084(2) 0.101(3) -0.012(2) 0.006(2) -0.057(2)
C01J 0.031(3) 0.036(3) 0.084(5) -0.017(3) 0.005(3) 0.001(2)
C01K 0.053(3) 0.041(3) 0.115(6) -0.026(3) -0.002(3) -0.011(2)
C1 0.091(6) 0.149(9) 0.146(9) -0.096(8) -0.027(6) 0.013(6)
C8 0.122(10) 0.133(10) 0.112(9) -0.047(7) -0.004(7) -0.041(7)

loop_
_atom_type_symbol
_atom_type_description
_atom_type_scat_dispersion_real
_atom_type_scat_dispersion_imag
_atom_type_scat_source
C C 0.0181 0.0091 'International Tables Vol C Tables 4.2.6.8 and 6.1.1.4'
H H 0.0000 0.0000 'International Tables Vol C Tables 4.2.6.8 and 6.1.1.4'
O O 0.0492 0.0322 'International Tables Vol C Tables 4.2.6.8 and 6.1.1.4'

loop_
_citation_id
_citation_doi
_citation_year
1 10.26434/chemrxiv-2022-cdz8g 2022

loop_
_geom_angle_atom_site_label_1
_geom_angle_atom_site_label_2
_geom_angle_atom_site_label_3
_geom_angle
_geom_angle_site_symmetry_1
_geom_angle_site_symmetry_3
_geom_angle_publ_flag
C00M O001 C012 113.40(15) . . ?
C00S O002 C01E 110.43(18) . . ?
C00C O003 C00Z 114.42(14) . . ?
C00L O005 C016 117.31(17) . . ?
C007 C006 C00K 123.65(16) . . ?
C00A C006 C007 116.90(17) . . ?
C00A C006 C00K 118.74(17) . . ?
C006 C007 C00B 133.88(16) . . ?
C009 C007 C006 118.36(16) . . ?
C009 C007 C00B 107.68(16) . . ?
C00B C008 C00P 127.75(17) . . ?
C00R C008 C00B 115.98(18) . . ?
C00R C008 C00P 116.23(17) . . ?
C007 C009 C00N 111.08(16) . . ?
C00C C009 C007 121.47(17) . . ?
C00C C009 C00N 127.22(17) . . ?
C006 C00A H00A 118.1 . . ?
C00I C00A C006 123.75(18) . . ?
C00I C00A H00A 118.1 . . ?
C008 C00B C007 132.52(17) . . ?
C00D C00B C007 106.77(15) . . ?
C00D C00B C008 119.86(17) . . ?
O003 C00C C009 117.79(17) . . ?
O003 C00C C00I 122.10(16) . . ?
C00I C00C C009 119.69(17) . . ?
C00B C00D C00N 111.48(16) . . ?
C00L C00D C00B 121.99(17) . . ?
C00L C00D C00N 126.07(18) . . ?
C00M C00E C00P 127.51(17) . . ?
C00O C00E C00M 117.17(17) . . ?
C00O C00E C00P 115.27(17) . . ?
C00J C00F C00K 123.20(17) . . ?
C00J C00F C00X 118.87(19) . . ?
C00X C00F C00K 117.79(18) . . ?
C00S C00G C00V 118.52(19) . . ?
C00Y C00G C00S 118.4(2) . . ?
C00Y C00G C00V 122.2(2) . . ?
C00M C00H C010 121.91(18) . . ?
C00Q C00H C00M 118.30(18) . . ?
C00Q C00H C010 119.65(18) . . ?
C00A C00I C00C 117.38(17) . . ?
C00A C00I C00V 118.64(17) . . ?
C00C C00I C00V 122.98(17) . . ?
C00F C00J H00J 119.8 . . ?
C011 C00J C00F 120.38(19) . . ?
C011 C00J H00J 119.8 . . ?
O004 C00K C006 120.04(17) . . ?
O004 C00K C00F 119.17(17) . . ?
C006 C00K C00F 120.63(16) . . ?
O005 C00L C00D 116.11(18) . . ?
O005 C00L C00U 125.59(18) . . ?
C00U C00L C00D 118.29(18) . . ?
O001 C00M C00E 120.64(16) . . ?
O001 C00M C00H 117.67(17) . . ?
C00E C00M C00H 121.66(17) . . ?
C009 C00N C00D 101.75(15) . . ?
C009 C00N H00N 129.1 . . ?
C00D C00N H00N 129.1 . . ?
C00E C00O H00O 119.0 . . ?
C00T C00O C00E 121.98(19) . . ?
C00T C00O H00O 119.0 . . ?
C008 C00P C00E 123.38(16) . . ?
C008 C00P H00B 106.5 . . ?
C008 C00P H00C 106.5 . . ?
C00E C00P H00B 106.5 . . ?
C00E C00P H00C 106.5 . . ?
H00B C00P H00C 106.5 . . ?
C00H C00Q H00Q 119.6 . . ?
C00T C00Q C00H 120.82(19) . . ?
C00T C00Q H00Q 119.6 . . ?
C008 C00R H00R 118.1 . . ?
C00U C00R C008 123.87(19) . . ?
C00U C00R H00R 118.1 . . ?
O002 C00S C00G 117.92(18) . . ?
O002 C00S C00W 120.2(2) . . ?
C00W C00S C00G 121.7(2) . . ?
C00O C00T C00Q 119.86(19) . . ?
C00O C00T H00T 120.1 . . ?
C00Q C00T H00T 120.1 . . ?
C00L C00U C00R 119.48(18) . . ?
C00L C00U H00U 120.3 . . ?
C00R C00U H00U 120.3 . . ?
C00G C00V C00I 106.35(15) . . ?
C00G C00V H00D 110.5 . . ?
C00G C00V H00E 110.5 . . ?
C00I C00V H00D 110.5 . . ?
C00I C00V H00E 110.5 . . ?
H00D C00V H00E 108.7 . . ?
C00S C00W C010 121.86(19) . . ?
C00S C00W C013 117.2(2) . . ?
C013 C00W C010 120.58(19) . . ?
C00F C00X H00X 119.7 . . ?
C018 C00X C00F 120.5(2) . . ?
C018 C00X H00X 119.7 . . ?
C00G C00Y H00Y 119.8 . . ?
C00G C00Y C014 120.4(2) . . ?
C014 C00Y H00Y 119.8 . . ?
O003 C00Z H00F 110.2 . . ?
O003 C00Z H00G 110.2 . . ?
O003 C00Z C015 107.74(17) . . ?
H00F C00Z H00G 108.5 . . ?
C015 C00Z H00F 110.2 . . ?
C015 C00Z H00G 110.2 . . ?
C00H C010 H01A 109.8 . . ?
C00H C010 H01B 109.8 . . ?
C00W C010 C00H 109.57(17) . . ?
C00W C010 H01A 109.8 . . ?
C00W C010 H01B 109.8 . . ?
H01A C010 H01B 108.2 . . ?
C00J C011 H011 119.8 . . ?
C00J C011 C017 120.3(2) . . ?
C017 C011 H011 119.8 . . ?
O001 C012 H01C 110.4 . . ?
O001 C012 H01D 110.4 . . ?
O001 C012 C019 106.65(18) . . ?
H01C C012 H01D 108.6 . . ?
C019 C012 H01C 110.4 . . ?
C019 C012 H01D 110.4 . . ?
C00W C013 H013 119.3 . . ?
C014 C013 C00W 121.3(2) . . ?
C014 C013 H013 119.3 . . ?
C00Y C014 H014 120.0 . . ?
C013 C014 C00Y 120.0(2) . . ?
C013 C014 H014 120.0 . . ?
C00Z C015 H01E 108.7 . . ?
C00Z C015 H01F 108.7 . . ?
C00Z C015 C01D 114.3(2) . . ?
H01E C015 H01F 107.6 . . ?
C01D C015 H01E 108.7 . . ?
C01D C015 H01F 108.7 . . ?
O005 C016 H01G 110.1 . . ?
O005 C016 H01H 110.1 . . ?
O005 C016 C01A 108.21(19) . . ?
H01G C016 H01H 108.4 . . ?
C01A C016 H01G 110.1 . . ?
C01A C016 H01H 110.1 . . ?
C011 C017 H017 120.1 . . ?
C011 C017 C018 119.8(2) . . ?
C018 C017 H017 120.1 . . ?
C00X C018 C017 120.0(2) . . ?
C00X C018 H018 120.0 . . ?
C017 C018 H018 120.0 . . ?
C012 C019 H01I 108.8 . . ?
C012 C019 H01J 108.8 . . ?
H01I C019 H01J 107.7 . . ?
C01F C019 C012 113.7(2) . . ?
C01F C019 H01I 108.8 . . ?
C01F C019 H01J 108.8 . . ?
C016 C01A H01K 109.0 . . ?
C016 C01A H01L 109.0 . . ?
C016 C01A C01B 112.9(2) . . ?
H01K C01A H01L 107.8 . . ?
C01B C01A H01K 109.0 . . ?
C01B C01A H01L 109.0 . . ?
C01A C01B H01M 108.9 . . ?
C01A C01B H01N 108.9 . . ?
C01A C01B C01C 113.4(2) . . ?
H01M C01B H01N 107.7 . . ?
C01C C01B H01M 108.9 . . ?
C01C C01B H01N 108.9 . . ?
C01B C01C H01O 109.5 . . ?
C01B C01C H01P 109.5 . . ?
C01B C01C H01Q 109.5 . . ?
H01O C01C H01P 109.5 . . ?
H01O C01C H01Q 109.5 . . ?
H01P C01C H01Q 109.5 . . ?
C015 C01D H01R 108.8 . . ?
C015 C01D H01S 108.8 . . ?
C015 C01D C01I 113.7(3) . . ?
H01R C01D H01S 107.7 . . ?
C01I C01D H01R 108.8 . . ?
C01I C01D H01S 108.8 . . ?
O002 C01E H01T 109.5 . . ?
O002 C01E H01U 109.5 . . ?
O002 C01E C01G 110.9(2) . . ?
H01T C01E H01U 108.1 . . ?
C01G C01E H01T 109.5 . . ?
C01G C01E H01U 109.5 . . ?
C019 C01F H01V 109.3 . . ?
C019 C01F H01W 109.3 . . ?
C019 C01F C01H 111.8(3) . . ?
H01V C01F H01W 107.9 . . ?
C01H C01F H01V 109.3 . . ?
C01H C01F H01W 109.3 . . ?
C01E C01G H01X 110.4 . . ?
C01E C01G H01Y 110.4 . . ?
C01E C01G C01J 106.6(3) . . ?
H01X C01G H01Y 108.6 . . ?
C01J C01G H01X 110.4 . . ?
C01J C01G H01Y 110.4 . . ?
C8 C01G C01E 128.3(6) . . ?
C8 C01G H01X 106.8 . . ?
C8 C01G H01Y 89.6 . . ?
C8 C01G C01J 24.7(5) . . ?
C01F C01H H01Z 109.5 . . ?
C01F C01H H 109.5 . . ?
C01F C01H HA 109.5 . . ?
H01Z C01H H 109.5 . . ?
H01Z C01H HA 109.5 . . ?
H C01H HA 109.5 . . ?
C01D C01I H01 109.5 . . ?
C01D C01I HB 109.5 . . ?
C01D C01I HC 109.5 . . ?
H01 C01I HB 109.5 . . ?
H01 C01I HC 109.5 . . ?
HB C01I HC 109.5 . . ?
C01G C01J H1 109.7 . . ?
C01G C01J HD 109.7 . . ?
H1 C01J HD 108.2 . . ?
C01K C01J C01G 110.0(4) . . ?
C01K C01J H1 109.7 . . ?
C01K C01J HD 109.7 . . ?
C1 C01J C01G 109.8(6) . . ?
C1 C01J H1 64.9 . . ?
C1 C01J HD 139.8 . . ?
C1 C01J C01K 48.0(6) . . ?
C8 C01J C01G 63.3(14) . . ?
C8 C01J H1 144.4 . . ?
C8 C01J HD 106.8 . . ?
C8 C01J C01K 51.1(14) . . ?
C8 C01J C1 84.2(17) . . ?
C01J C01K H2 109.5 . . ?
C01J C01K HE 109.5 . . ?
C01J C01K HF 109.5 . . ?
H2 C01K HE 109.5 . . ?
H2 C01K HF 109.5 . . ?
HE C01K HF 109.5 . . ?
C1 C01K C01J 56.2(6) . . ?
C1 C01K H2 96.1 . . ?
C1 C01K HE 63.3 . . ?
C1 C01K HF 154.2 . . ?
C1 C01K C8 71.3(8) . . ?
C8 C01K C01J 24.1(6) . . ?
C8 C01K H2 130.2 . . ?
C8 C01K HE 106.8 . . ?
C8 C01K HF 88.7 . . ?
C01J C1 H1A 89.5 . . ?
C01J C1 H1B 135.6 . . ?
C01J C1 H1C 100.5 . . ?
C01J C1 C8 27.3(5) . . ?
C01K C1 C01J 75.9(7) . . ?
C01K C1 H1A 165.3 . . ?
C01K C1 H1B 80.9 . . ?
C01K C1 H1C 75.2 . . ?
C01K C1 C8 56.3(8) . . ?
H1A C1 H1B 109.5 . . ?
H1A C1 H1C 109.5 . . ?
H1B C1 H1C 109.5 . . ?
C8 C1 H1A 109.5 . . ?
C8 C1 H1B 109.5 . . ?
C8 C1 H1C 109.5 . . ?
C01G C8 C1 114.5(11) . . ?
C01G C8 H8A 108.6 . . ?
C01G C8 H8B 108.6 . . ?
C01J C8 C01G 92.0(16) . . ?
C01J C8 C01K 104.8(17) . . ?
C01J C8 C1 68.4(16) . . ?
C01J C8 H8A 157.6 . . ?
C01J C8 H8B 55.8 . . ?
C01K C8 C01G 149.3(12) . . ?
C01K C8 C1 52.4(7) . . ?
C01K C8 H8A 61.3 . . ?
C01K C8 H8B 102.0 . . ?
C1 C8 H8A 108.6 . . ?
C1 C8 H8B 108.6 . . ?
H8A C8 H8B 107.6 . . ?

loop_
_geom_bond_atom_site_label_1
_geom_bond_atom_site_label_2
_geom_bond_distance
_geom_bond_site_symmetry_2
_geom_bond_publ_flag
O001 C00M 1.376(2) . ?
O001 C012 1.424(3) . ?
O002 C00S 1.384(3) . ?
O002 C01E 1.431(3) . ?
O003 C00C 1.381(2) . ?
O003 C00Z 1.446(2) . ?
O004 C00K 1.226(2) . ?
O005 C00L 1.372(2) . ?
O005 C016 1.428(3) . ?
C006 C007 1.413(3) . ?
C006 C00A 1.398(3) . ?
C006 C00K 1.485(3) . ?
C007 C009 1.399(2) . ?
C007 C00B 1.487(2) . ?
C008 C00B 1.411(3) . ?
C008 C00P 1.514(3) . ?
C008 C00R 1.398(3) . ?
C009 C00C 1.393(3) . ?
C009 C00N 1.498(3) . ?
C00A H00A 0.9500 . ?
C00A C00I 1.388(3) . ?
C00B C00D 1.405(3) . ?
C00C C00I 1.388(3) . ?
C00D C00L 1.391(3) . ?
C00D C00N 1.506(3) . ?
C00E C00M 1.405(3) . ?
C00E C00O 1.395(3) . ?
C00E C00P 1.531(3) . ?
C00F C00J 1.390(3) . ?
C00F C00K 1.497(3) . ?
C00F C00X 1.395(3) . ?
C00G C00S 1.403(3) . ?
C00G C00V 1.522(3) . ?
C00G C00Y 1.387(3) . ?
C00H C00M 1.409(3) . ?
C00H C00Q 1.391(3) . ?
C00H C010 1.523(3) . ?
C00I C00V 1.525(3) . ?
C00J H00J 0.9500 . ?
C00J C011 1.382(3) . ?
C00L C00U 1.385(3) . ?
C00N H00N 0.9500 . ?
C00O H00O 0.9500 . ?
C00O C00T 1.380(3) . ?
C00P H00B 0.9900 . ?
C00P H00C 0.9900 . ?
C00Q H00Q 0.9500 . ?
C00Q C00T 1.383(3) . ?
C00R H00R 0.9500 . ?
C00R C00U 1.387(3) . ?
C00S C00W 1.396(3) . ?
C00T H00T 0.9500 . ?
C00U H00U 0.9500 . ?
C00V H00D 0.9900 . ?
C00V H00E 0.9900 . ?
C00W C010 1.515(3) . ?
C00W C013 1.399(3) . ?
C00X H00X 0.9500 . ?
C00X C018 1.381(3) . ?
C00Y H00Y 0.9500 . ?
C00Y C014 1.390(3) . ?
C00Z H00F 0.9900 . ?
C00Z H00G 0.9900 . ?
C00Z C015 1.499(3) . ?
C010 H01A 0.9900 . ?
C010 H01B 0.9900 . ?
C011 H011 0.9500 . ?
C011 C017 1.382(3) . ?
C012 H01C 0.9900 . ?
C012 H01D 0.9900 . ?
C012 C019 1.522(3) . ?
C013 H013 0.9500 . ?
C013 C014 1.379(4) . ?
C014 H014 0.9500 . ?
C015 H01E 0.9900 . ?
C015 H01F 0.9900 . ?
C015 C01D 1.504(4) . ?
C016 H01G 0.9900 . ?
C016 H01H 0.9900 . ?
C016 C01A 1.509(3) . ?
C017 H017 0.9500 . ?
C017 C018 1.383(4) . ?
C018 H018 0.9500 . ?
C019 H01I 0.9900 . ?
C019 H01J 0.9900 . ?
C019 C01F 1.486(4) . ?
C01A H01K 0.9900 . ?
C01A H01L 0.9900 . ?
C01A C01B 1.509(3) . ?
C01B H01M 0.9900 . ?
C01B H01N 0.9900 . ?
C01B C01C 1.514(3) . ?
C01C H01O 0.9800 . ?
C01C H01P 0.9800 . ?
C01C H01Q 0.9800 . ?
C01D H01R 0.9900 . ?
C01D H01S 0.9900 . ?
C01D C01I 1.514(5) . ?
C01E H01T 0.9900 . ?
C01E H01U 0.9900 . ?
C01E C01G 1.477(4) . ?
C01F H01V 0.9900 . ?
C01F H01W 0.9900 . ?
C01F C01H 1.531(4) . ?
C01G H01X 0.9900 . ?
C01G H01Y 0.9900 . ?
C01G C01J 1.563(7) . ?
C01G C8 1.397(13) . ?
C01H H01Z 0.9800 . ?
C01H H 0.9800 . ?
C01H HA 0.9800 . ?
C01I H01 0.9800 . ?
C01I HB 0.9800 . ?
C01I HC 0.9800 . ?
C01J H1 0.9900 . ?
C01J HD 0.9900 . ?
C01J C01K 1.546(8) . ?
C01J C1 1.324(12) . ?
C01J C8 0.654(12) . ?
C01K H2 0.9800 . ?
C01K HE 0.9800 . ?
C01K HF 0.9800 . ?
C01K C1 1.184(13) . ?
C01K C8 1.244(13) . ?
C1 H1A 0.9800 . ?
C1 H1B 0.9800 . ?
C1 H1C 0.9800 . ?
C1 C8 1.416(15) . ?
C8 H8A 0.9900 . ?
C8 H8B 0.9900 . ?

loop_
_geom_torsion_atom_site_label_1
_geom_torsion_atom_site_label_2
_geom_torsion_atom_site_label_3
_geom_torsion_atom_site_label_4
_geom_torsion
_geom_torsion_site_symmetry_1
_geom_torsion_site_symmetry_2
_geom_torsion_site_symmetry_3
_geom_torsion_site_symmetry_4
_geom_torsion_publ_flag
O001 C012 C019 C01F -167.2(2) . . . . ?
O002 C00S C00W C010 -13.6(3) . . . . ?
O002 C00S C00W C013 173.26(17) . . . . ?
O002 C01E C01G C01J 168.0(4) . . . . ?
O002 C01E C01G C8 -178.5(8) . . . . ?
O003 C00C C00I C00A 176.28(16) . . . . ?
O003 C00C C00I C00V -15.3(3) . . . . ?
O003 C00Z C015 C01D 60.4(3) . . . . ?
O005 C00L C00U C00R 175.74(19) . . . . ?
O005 C016 C01A C01B 179.7(2) . . . . ?
C006 C007 C009 C00C 13.7(3) . . . . ?
C006 C007 C009 C00N -171.43(15) . . . . ?
C006 C007 C00B C008 -18.1(3) . . . . ?
C006 C007 C00B C00D 172.87(19) . . . . ?
C006 C00A C00I C00C 10.8(3) . . . . ?
C006 C00A C00I C00V -158.16(18) . . . . ?
C007 C006 C00A C00I 2.1(3) . . . . ?
C007 C006 C00K O004 -22.9(3) . . . . ?
C007 C006 C00K C00F 161.68(17) . . . . ?
C007 C009 C00C O003 172.10(16) . . . . ?
C007 C009 C00C C00I -0.5(3) . . . . ?
C007 C009 C00N C00D -7.55(19) . . . . ?
C007 C00B C00D C00L 178.54(17) . . . . ?
C007 C00B C00D C00N 5.9(2) . . . . ?
C008 C00B C00D C00L 7.8(3) . . . . ?
C008 C00B C00D C00N -164.82(16) . . . . ?
C008 C00R C00U C00L 2.6(3) . . . . ?
C009 C007 C00B C008 158.48(19) . . . . ?
C009 C007 C00B C00D -10.59(19) . . . . ?
C009 C00C C00I C00A -11.4(3) . . . . ?
C009 C00C C00I C00V 157.01(18) . . . . ?
C00A C006 C007 C009 -14.1(2) . . . . ?
C00A C006 C007 C00B 162.16(18) . . . . ?
C00A C006 C00K O004 147.09(19) . . . . ?
C00A C006 C00K C00F -28.3(3) . . . . ?
C00A C00I C00V C00G 44.5(2) . . . . ?
C00B C007 C009 C00C -163.49(16) . . . . ?
C00B C007 C009 C00N 11.4(2) . . . . ?
C00B C008 C00P C00E -53.3(3) . . . . ?
C00B C008 C00R C00U 2.7(3) . . . . ?
C00B C00D C00L O005 178.98(16) . . . . ?
C00B C00D C00L C00U -2.3(3) . . . . ?
C00B C00D C00N C009 0.7(2) . . . . ?
C00C O003 C00Z C015 179.19(17) . . . . ?
C00C C009 C00N C00D 166.99(18) . . . . ?
C00C C00I C00V C00G -123.8(2) . . . . ?
C00D C00L C00U C00R -2.8(3) . . . . ?
C00E C00O C00T C00Q 3.0(3) . . . . ?
C00F C00J C011 C017 -0.2(3) . . . . ?
C00F C00X C018 C017 -0.9(4) . . . . ?
C00G C00S C00W C010 162.02(18) . . . . ?
C00G C00S C00W C013 -11.2(3) . . . . ?
C00G C00Y C014 C013 -5.6(4) . . . . ?
C00H C00Q C00T C00O -1.0(3) . . . . ?
C00J C00F C00K O004 149.7(2) . . . . ?
C00J C00F C00K C006 -34.9(3) . . . . ?
C00J C00F C00X C018 0.4(3) . . . . ?
C00J C011 C017 C018 -0.3(4) . . . . ?
C00K C006 C007 C009 156.08(17) . . . . ?
C00K C006 C007 C00B -27.7(3) . . . . ?
C00K C006 C00A C00I -168.57(17) . . . . ?
C00K C00F C00J C011 -175.48(19) . . . . ?
C00K C00F C00X C018 176.3(2) . . . . ?
C00L O005 C016 C01A 177.74(19) . . . . ?
C00L C00D C00N C009 -171.63(18) . . . . ?
C00M O001 C012 C019 -177.99(17) . . . . ?
C00M C00E C00O C00T -1.0(3) . . . . ?
C00M C00E C00P C008 -11.6(3) . . . . ?
C00M C00H C00Q C00T -3.0(3) . . . . ?
C00M C00H C010 C00W 95.5(2) . . . . ?
C00N C009 C00C O003 -1.9(3) . . . . ?
C00N C009 C00C C00I -174.57(17) . . . . ?
C00N C00D C00L O005 -9.5(3) . . . . ?
C00N C00D C00L C00U 169.22(18) . . . . ?
C00O C00E C00M O001 179.19(16) . . . . ?
C00O C00E C00M C00H -3.1(3) . . . . ?
C00O C00E C00P C008 170.89(18) . . . . ?
C00P C008 C00B C007 2.2(3) . . . . ?
C00P C008 C00B C00D 170.14(18) . . . . ?
C00P C008 C00R C00U -175.39(19) . . . . ?
C00P C00E C00M O001 1.7(3) . . . . ?
C00P C00E C00M C00H 179.37(18) . . . . ?
C00P C00E C00O C00T 176.81(18) . . . . ?
C00Q C00H C00M O001 -177.14(17) . . . . ?
C00Q C00H C00M C00E 5.1(3) . . . . ?
C00Q C00H C010 C00W -80.2(2) . . . . ?
C00R C008 C00B C007 -175.63(18) . . . . ?
C00R C008 C00B C00D -7.7(3) . . . . ?
C00R C008 C00P C00E 124.5(2) . . . . ?
C00S O002 C01E C01G -163.7(3) . . . . ?
C00S C00G C00V C00I 55.0(2) . . . . ?
C00S C00G C00Y C014 0.1(3) . . . . ?
C00S C00W C010 C00H -97.1(2) . . . . ?
C00S C00W C013 C014 5.4(3) . . . . ?
C00V C00G C00S O002 14.9(3) . . . . ?
C00V C00G C00S C00W -160.77(18) . . . . ?
C00V C00G C00Y C014 168.9(2) . . . . ?
C00W C013 C014 C00Y 2.7(4) . . . . ?
C00X C00F C00J C011 0.2(3) . . . . ?
C00X C00F C00K O004 -26.1(3) . . . . ?
C00X C00F C00K C006 149.38(19) . . . . ?
C00Y C00G C00S O002 -175.80(17) . . . . ?
C00Y C00G C00S C00W 8.5(3) . . . . ?
C00Y C00G C00V C00I -113.8(2) . . . . ?
C00Z O003 C00C C009 121.29(18) . . . . ?
C00Z O003 C00C C00I -66.2(2) . . . . ?
C00Z C015 C01D C01I 65.7(3) . . . . ?
C010 C00H C00M O001 7.0(3) . . . . ?
C010 C00H C00M C00E -170.71(18) . . . . ?
C010 C00H C00Q C00T 172.92(19) . . . . ?
C010 C00W C013 C014 -167.8(2) . . . . ?
C011 C017 C018 C00X 0.9(4) . . . . ?
C012 O001 C00M C00E -87.2(2) . . . . ?
C012 O001 C00M C00H 95.0(2) . . . . ?
C012 C019 C01F C01H 177.4(3) . . . . ?
C013 C00W C010 C00H 75.9(2) . . . . ?
C016 O005 C00L C00D -179.47(18) . . . . ?
C016 O005 C00L C00U 1.9(3) . . . . ?
C016 C01A C01B C01C 176.6(2) . . . . ?
C01E O002 C00S C00G 88.2(2) . . . . ?
C01E O002 C00S C00W -96.0(2) . . . . ?
C01E C01G C01J C01K 175.3(5) . . . . ?
C01E C01G C01J C1 -133.5(8) . . . . ?
C01E C01G C01J C8 154.0(17) . . . . ?
C01E C01G C8 C01J -32(2) . . . . ?
C01E C01G C8 C01K -156.3(19) . . . . ?
C01E C01G C8 C1 -99.5(11) . . . . ?
C01G C01J C01K C1 99.0(8) . . . . ?
C01G C01J C01K C8 -24.6(18) . . . . ?
C01G C01J C1 C01K -99.5(7) . . . . ?
C01G C01J C1 C8 -58.9(15) . . . . ?
C01G C01J C8 C01K 154.0(17) . . . . ?
C01G C01J C8 C1 115.6(8) . . . . ?
C01J C01G C8 C01K -124(3) . . . . ?
C01J C01G C8 C1 -67.2(17) . . . . ?
C01J C01K C1 C8 -21.1(7) . . . . ?
C01J C01K C8 C01G 121(4) . . . . ?
C01J C01K C8 C1 46.9(19) . . . . ?
C01J C1 C8 C01G 82.0(16) . . . . ?
C01J C1 C8 C01K -130.6(18) . . . . ?
C01K C01J C1 C8 40.6(16) . . . . ?
C01K C01J C8 C01G -154.0(17) . . . . ?
C01K C01J C8 C1 -38.4(12) . . . . ?
C01K C1 C8 C01G -147.4(12) . . . . ?
C01K C1 C8 C01J 130.6(18) . . . . ?
C1 C01J C01K C8 -124(2) . . . . ?
C1 C01J C8 C01G -115.6(8) . . . . ?
C1 C01J C8 C01K 38.4(12) . . . . ?
C1 C01K C8 C01G 74(2) . . . . ?
C1 C01K C8 C01J -46.9(19) . . . . ?
C8 C01G C01J C01K 21.2(15) . . . . ?
C8 C01G C01J C1 72.5(18) . . . . ?
C8 C01J C01K C1 124(2) . . . . ?
C8 C01J C1 C01K -40.6(16) . . . . ?
C8 C01K C1 C01J 21.1(7) . . . . ?
